data_1575089
loop_
_publ_author_name
'Liu, Jiaqiang'
'Su, Xin'
'Xu, Yan'
'Tang, Weiwei'
'Yang, Taimin'
'Gong, Junbo'

_publ_section_title
;
 Facile and scalable synthesis of high-quality three-dimensional
 imine-linked covalent organic frameworks <i>via</i> crystalline
 intermediate transformation.
;
_journal_issue 33
_journal_name_full 'Chemical science'
_journal_page_first 15037
_journal_page_last 15044
_journal_paper_doi 10.1039/d5sc04741b
_journal_volume 16
_journal_year 2025
_chemical_formula_sum 'C228 H128 N16 O16'
_chemical_formula_weight 3347.46
_chemical_name_common CIM-1
_space_group_crystal_system tetragonal
_space_group_IT_number 88
_space_group_name_Hall '-I 4ad'
_space_group_name_H-M_alt 'I 41/a :2'
_atom_sites_solution_hydrogens geom
_audit_creation_method SHELXL-2018/3
_audit_update_record
;
2024-10-09 deposited with the CCDC.	2025-07-14 downloaded from the CCDC.
;
_cell_angle_alpha 90
_cell_angle_beta 90
_cell_angle_gamma 90
_cell_formula_units_Z 1
_cell_length_a 24.800
_cell_length_b 24.800
_cell_length_c 7.860
_cell_measurement_temperature 293(2)
_cell_volume 4834.214
_computing_structure_refinement 'SHELXL-2018/3 (Sheldrick, 2018)'
_computing_structure_solution 'SHELXT 2018/2 (Sheldrick, 2018)'
_diffrn_ambient_temperature 293(2)
_diffrn_measured_fraction_theta_full 0.995
_diffrn_measured_fraction_theta_max 0.995
_diffrn_radiation_wavelength 0.0197
_diffrn_reflns_av_R_equivalents 0.4299
_diffrn_reflns_av_unetI/netI 0.1725
_diffrn_reflns_Laue_measured_fraction_full 0.995
_diffrn_reflns_Laue_measured_fraction_max 0.995
_diffrn_reflns_limit_h_max 26
_diffrn_reflns_limit_h_min -26
_diffrn_reflns_limit_k_max 26
_diffrn_reflns_limit_k_min -26
_diffrn_reflns_limit_l_max 8
_diffrn_reflns_limit_l_min -8
_diffrn_reflns_number 39751
_diffrn_reflns_point_group_measured_fraction_full 0.995
_diffrn_reflns_point_group_measured_fraction_max 0.995
_diffrn_reflns_theta_full 0.597
_diffrn_reflns_theta_max 0.597
_diffrn_reflns_theta_min 0.046
_exptl_absorpt_coefficient_mu 0.000
_exptl_crystal_density_diffrn 1.150
_exptl_crystal_F_000 707
_refine_diff_density_max 0.212
_refine_diff_density_min -0.302
_refine_diff_density_rms 0.072
_refine_ls_extinction_coef 96(48)
_refine_ls_extinction_expression Fc^*^=kFc[1+0.001xFc^2^\l^3^/sin(2\q)]^-1/4^
_refine_ls_extinction_method 'SHELXL-2018/3 (Sheldrick 2018)'
_refine_ls_goodness_of_fit_ref 1.075
_refine_ls_hydrogen_treatment constr
_refine_ls_matrix_type full
_refine_ls_number_parameters 67
_refine_ls_number_reflns 1489
_refine_ls_number_restraints 0
_refine_ls_restrained_S_all 1.075
_refine_ls_R_factor_all 0.3152
_refine_ls_R_factor_gt 0.2696
_refine_ls_shift/su_max 0.001
_refine_ls_shift/su_mean 0.000
_refine_ls_structure_factor_coef Fsqd
_refine_ls_weighting_details 'w=1/[\s^2^(Fo^2^)+(0.4059P)^2^+6.4200P] where P=(Fo^2^+2Fc^2^)/3'
_refine_ls_weighting_scheme calc
_refine_ls_wR_factor_gt 0.6413
_refine_ls_wR_factor_ref 0.6590
_reflns_Friedel_coverage 0.000
_reflns_number_gt 1216
_reflns_number_total 1489
_reflns_threshold_expression 'I > 2\s(I)'
_cod_data_source_file d5sc04741b2.cif
_cod_data_source_block shelx_a_CCDC1
_cod_depositor_comments 'Adding full bibliography for 1575088--1575089.cif.'
_cod_original_cell_volume 4834.2
_cod_original_sg_symbol_H-M 'I 41/a'
_cod_database_code 1575089
_shelx_shelxl_version_number 2018/3
_shelx_space_group_comment
;
The symmetry employed for this shelxl refinement is uniquely defined
by the following loop, which should always be used as a source of
symmetry information in preference to the above space-group names.
They are only intended as comments.
;

loop_
_space_group_symop_operation_xyz
'x, y, z'
'-x+1/2, -y, z+1/2'
'-y+3/4, x+1/4, z+1/4'
'y+3/4, -x+3/4, z+3/4'
'x+1/2, y+1/2, z+1/2'
'-x+1, -y+1/2, z+1'
'-y+5/4, x+3/4, z+3/4'
'y+5/4, -x+5/4, z+5/4'
'-x, -y, -z'
'x-1/2, y, -z-1/2'
'y-3/4, -x-1/4, -z-1/4'
'-y-3/4, x-3/4, -z-3/4'
'-x+1/2, -y+1/2, -z+1/2'
'x, y+1/2, -z'
'y-1/4, -x+1/4, -z+1/4'
'-y-1/4, x-1/4, -z-1/4'

loop_
_atom_site_label
_atom_site_type_symbol
_atom_site_fract_x
_atom_site_fract_y
_atom_site_fract_z
_atom_site_U_iso_or_equiv
_atom_site_adp_type
_atom_site_occupancy
_atom_site_site_symmetry_order
_atom_site_calc_flag
_atom_site_refinement_flags_posn
_atom_site_refinement_flags_adp
_atom_site_refinement_flags_occupancy
_atom_site_disorder_assembly
_atom_site_disorder_group
C001 C 0.500000 0.250000 -0.125000 0.111(11) Uiso 1 4 d S . P . .
C002 C 0.5375(6) 0.3783(6) 0.2423(18) 0.082(4) Uiso 1 1 d . . . . .
C003 C 0.4866(6) 0.3541(5) 0.2441(17) 0.078(4) Uiso 1 1 d . . . . .
H003 H 0.460695 0.364450 0.323060 0.093 Uiso 1 1 calc R U . . .
C004 C 0.5154(6) 0.2976(6) -0.0042(18) 0.084(4) Uiso 1 1 d . . . . .
C005 C 0.5645(6) 0.3238(6) 0.0032(19) 0.085(4) Uiso 1 1 d . . . . .
H005 H 0.590609 0.314803 -0.076867 0.102 Uiso 1 1 calc R U . . .
C006 C 0.4755(6) 0.3130(6) 0.1218(17) 0.090(5) Uiso 1 1 d . . . . .
H006 H 0.442124 0.295943 0.122838 0.108 Uiso 1 1 calc R U . . .
C007 C 0.5774(6) 0.3638(6) 0.1258(17) 0.090(5) Uiso 1 1 d . . . . .
H007 H 0.611375 0.379747 0.128477 0.108 Uiso 1 1 calc R U . . .
C008 C 0.5950(6) 0.5064(7) 0.572(2) 0.103(5) Uiso 1 1 d . . . . .
H008 H 0.602706 0.510971 0.456790 0.123 Uiso 1 1 calc R U . . .
C009 C 0.6042(7) 0.5347(7) 0.879(2) 0.104(5) Uiso 1 1 d . . . . .
N1 N 0.5600(7) 0.4217(7) 0.357(2) 0.117(5) Uiso 1 1 d . . . . .
C00B C 0.5601(7) 0.4677(7) 0.621(2) 0.106(5) Uiso 1 1 d . . . . .
C00C C 0.5689(6) 0.4948(5) 0.9056(19) 0.083(4) Uiso 1 1 d . . . . .
H00C H 0.559460 0.488338 1.018311 0.100 Uiso 1 1 calc R U . . .
C00D C 0.6297(8) 0.5678(8) 1.004(3) 0.118(6) Uiso 1 1 d . . . . .
C00E C 0.6199(9) 0.5400(9) 0.694(2) 0.131(7) Uiso 1 1 d . . . . .
H00E H 0.645675 0.565161 0.661309 0.157 Uiso 1 1 calc R U . . .
C00F C 0.5355(7) 0.4212(7) 0.482(2) 0.107(5) Uiso 1 1 d . . . . .
C00G C 0.5453(8) 0.4630(8) 0.787(2) 0.111(6) Uiso 1 1 d . . . . .
H00G H 0.519127 0.438043 0.819405 0.133 Uiso 1 1 calc R U . . .
O1 O 0.6179(8) 0.5610(9) 1.161(3) 0.142(6) Uiso 1 1 d . . . . .

loop_
_atom_type_symbol
_atom_type_description
_atom_type_scat_dispersion_real
_atom_type_scat_dispersion_imag
_atom_type_scat_source
C C 0.0000 0.0000 'International Tables Vol C Tables 4.2.6.8 and 6.1.1.4'
N N 0.0000 0.0000 'International Tables Vol C Tables 4.2.6.8 and 6.1.1.4'
O O 0.0000 0.0000 'International Tables Vol C Tables 4.2.6.8 and 6.1.1.4'
H H 0.0000 0.0000 'International Tables Vol C Tables 4.2.6.8 and 6.1.1.4'

loop_
_geom_angle_atom_site_label_1
_geom_angle_atom_site_label_2
_geom_angle_atom_site_label_3
_geom_angle
_geom_angle_site_symmetry_1
_geom_angle_site_symmetry_3
_geom_angle_publ_flag
C004 C001 C004 111.7(6) 16_655 6_554 ?
C004 C001 C004 105.1(11) 16_655 11_665 ?
C004 C001 C004 111.7(6) 6_554 11_665 ?
C004 C001 C004 111.7(6) 16_655 . ?
C004 C001 C004 105.1(11) 6_554 . ?
C004 C001 C004 111.7(6) 11_665 . ?
C007 C002 C003 122.4(14) . . ?
C007 C002 N1 108.2(13) . . ?
C003 C002 N1 129.4(14) . . ?
C002 C003 C006 118.4(14) . . ?
C005 C004 C006 116.5(14) . . ?
C005 C004 C001 126.6(12) . . ?
C006 C004 C001 116.7(11) . . ?
C004 C005 C007 123.8(15) . . ?
C003 C006 C004 121.1(14) . . ?
C002 C007 C005 117.7(14) . . ?
C00B C008 C00E 120.2(18) . . ?
C00C C009 C00D 127.1(17) . . ?
C00C C009 C00E 112.7(16) . . ?
C00D C009 C00E 120.0(17) . . ?
C00F N1 C002 107.8(17) . . ?
C008 C00B C00G 120.6(18) . . ?
C008 C00B C00F 121.9(16) . . ?
C00G C00B C00F 117.4(16) . . ?
C009 C00C C00G 127.3(16) . . ?
O1 C00D C009 119.3(19) . . ?
C008 C00E C009 119.4(19) . . ?
N1 C00F C00B 110.6(16) . . ?
C00C C00G C00B 119.4(18) . . ?

loop_
_geom_bond_atom_site_label_1
_geom_bond_atom_site_label_2
_geom_bond_distance
_geom_bond_site_symmetry_2
_geom_bond_publ_flag
C001 C004 1.561(14) 16_655 ?
C001 C004 1.561(14) 6_554 ?
C001 C004 1.561(14) 11_665 ?
C001 C004 1.561(14) . ?
C002 C007 1.397(19) . ?
C002 C003 1.40(2) . ?
C002 N1 1.51(2) . ?
C003 C006 1.427(18) . ?
C004 C005 1.38(2) . ?
C004 C006 1.45(2) . ?
C005 C007 1.419(19) . ?
C008 C00B 1.35(2) . ?
C008 C00E 1.42(2) . ?
C009 C00C 1.34(2) . ?
C009 C00D 1.43(2) . ?
C009 C00E 1.51(2) . ?
N1 C00F 1.16(2) . ?
C00B C00G 1.37(2) . ?
C00B C00F 1.70(2) . ?
C00C C00G 1.35(2) . ?
C00D O1 1.28(2) . ?
